data_4000071
loop_
_publ_author_name
'Pivovar, Adam M.'
'Holman, K. Travis'
'Ward, Michael D.'

_publ_section_title
;
 Shape-Selective Separation of Molecular Isomers with Tunable
 Hydrogen-Bonded Host Frameworks
;
_journal_issue 9
_journal_name_full 'Chemistry of Materials'
_journal_page_first 3018
_journal_paper_doi 10.1021/cm0104452
_journal_volume 13
_journal_year 2001
_chemical_formula_sum 'C23 H29 N6 O6 S2'
_chemical_formula_weight 549.64
_chemical_name_common bis(guanidinium)(4,4'-biphenyldisulfonate).0.75(1,7-dimethylnaphthalene)
_chemical_name_systematic
; 
 ? 
;
_space_group_IT_number 2
_symmetry_cell_setting triclinic
_symmetry_space_group_name_Hall '-P 1'
_symmetry_space_group_name_H-M 'P -1'
_atom_sites_solution_hydrogens geom
_atom_sites_solution_primary direct
_atom_sites_solution_secondary difmap
_audit_creation_method SHELXL-97
_cell_angle_alpha 78.793(2)
_cell_angle_beta 89.763(2)
_cell_angle_gamma 86.279(2)
_cell_formula_units_Z 1
_cell_length_a 6.2313(8)
_cell_length_b 7.1774(10)
_cell_length_c 14.736(2)
_cell_measurement_reflns_used 2653
_cell_measurement_temperature 173(2)
_cell_measurement_theta_max 27.1
_cell_measurement_theta_min 2.8
_cell_volume 645.11(15)
_computing_cell_refinement 'SAINT, Bruker'
_computing_data_collection 'SMART, Bruker (or Siemens)'
_computing_data_reduction 'SAINT, Bruker'
_computing_molecular_graphics 'XSEED, L. Barbour (1999); http://www.lbarbour.com/xseed'
_computing_structure_refinement 'SHELXL-97 (Sheldrick, 1997)'
_computing_structure_solution 'SHELXS-97 (Sheldrick, 1990)'
_diffrn_ambient_temperature 173(2)
_diffrn_measured_fraction_theta_full 0.996
_diffrn_measured_fraction_theta_max 0.996
_diffrn_measurement_device_type 'SMART platform CCD, Bruker (or Siemens)'
_diffrn_measurement_method 'omega scans'
_diffrn_radiation_monochromator graphite
_diffrn_radiation_source 'fine-focus sealed tube'
_diffrn_radiation_type MoK\a
_diffrn_radiation_wavelength 0.71073
_diffrn_reflns_av_R_equivalents 0.0273
_diffrn_reflns_av_sigmaI/netI 0.0317
_diffrn_reflns_limit_h_max 7
_diffrn_reflns_limit_h_min -6
_diffrn_reflns_limit_k_max 8
_diffrn_reflns_limit_k_min -8
_diffrn_reflns_limit_l_max 17
_diffrn_reflns_limit_l_min -17
_diffrn_reflns_number 5406
_diffrn_reflns_theta_full 25.00
_diffrn_reflns_theta_max 25.00
_diffrn_reflns_theta_min 1.41
_exptl_absorpt_coefficient_mu 0.257
_exptl_absorpt_correction_T_max 0.9723
_exptl_absorpt_correction_T_min 0.9041
_exptl_absorpt_correction_type 'simulated psi-scans'
_exptl_absorpt_process_details 'SADABS, G. Sheldrick'
_exptl_crystal_colour colorless
_exptl_crystal_density_diffrn 1.415
_exptl_crystal_density_method 'not measured'
_exptl_crystal_description plate
_exptl_crystal_F_000 289
_exptl_crystal_size_max 0.40
_exptl_crystal_size_mid 0.34
_exptl_crystal_size_min 0.11
_refine_diff_density_max 0.315
_refine_diff_density_min -0.414
_refine_diff_density_rms 0.049
_refine_ls_extinction_method none
_refine_ls_goodness_of_fit_ref 1.068
_refine_ls_hydrogen_treatment mixed
_refine_ls_matrix_type full
_refine_ls_number_parameters 163
_refine_ls_number_reflns 2264
_refine_ls_number_restraints 0
_refine_ls_restrained_S_all 1.068
_refine_ls_R_factor_all 0.0497
_refine_ls_R_factor_gt 0.0410
_refine_ls_shift/su_max 0.000
_refine_ls_shift/su_mean 0.000
_refine_ls_structure_factor_coef Fsqd
_refine_ls_weighting_details 'calc w=1/[\s^2^(Fo^2^)+(0.0742P)^2^+0.0034P] where P=(Fo^2^+2Fc^2^)/3'
_refine_ls_weighting_scheme calc
_refine_ls_wR_factor_gt 0.1121
_refine_ls_wR_factor_ref 0.1159
_reflns_number_gt 1826
_reflns_number_total 2264
_reflns_threshold_expression >2sigma(I)
_cod_data_source_file cm0104452.cif
_cod_data_source_block g:\travis\00403\00403s
_cod_depositor_comments
;
The following automatic conversions were performed:
'_atom_site_symetry_multiplicity' tag replaced with
'_atom_site_symmetry_multiplicity'.

Automatic conversion script
Id: cif_correct_tags 1440 2010-10-19 06:21:57Z saulius 
;
_cod_original_cell_volume 645.12(15)
_cod_original_sg_symbol_H-M P-1
_cod_database_code 4000071

loop_
_symmetry_equiv_pos_as_xyz
'x, y, z'
'-x, -y, -z'

loop_
_atom_site_label
_atom_site_type_symbol
_atom_site_fract_x
_atom_site_fract_y
_atom_site_fract_z
_atom_site_U_iso_or_equiv
_atom_site_adp_type
_atom_site_occupancy
_atom_site_symmetry_multiplicity
_atom_site_calc_flag
_atom_site_refinement_flags
_atom_site_disorder_assembly
_atom_site_disorder_group
S1 S 0.33607(8) 0.78153(6) 0.85822(4) 0.0295(2) Uani 1 1 d . A .
O1 O 0.4457(2) 0.90578(19) 0.90716(11) 0.0379(4) Uani 1 1 d . . .
N1 N 0.1701(3) 1.2591(3) 0.90296(18) 0.0583(7) Uani 1 1 d . . .
H1A H 0.2476 1.3581 0.9006 0.070 Uiso 1 1 calc R . .
H1B H 0.2336 1.1462 0.9024 0.070 Uiso 1 1 calc R . .
C1 C 0.3892(3) 0.8580(3) 0.73892(15) 0.0321(5) Uani 1 1 d . . .
O2 O 0.1027(2) 0.79842(18) 0.86758(10) 0.0348(4) Uani 1 1 d . . .
N2 N -0.1554(3) 1.1292(2) 0.90813(13) 0.0378(5) Uani 1 1 d . . .
H2A H -0.0900 1.0178 0.9057 0.045 Uiso 1 1 calc R . .
H2B H -0.2966 1.1410 0.9111 0.045 Uiso 1 1 calc R . .
O3 O 0.4221(2) 0.58359(18) 0.88221(10) 0.0321(4) Uani 1 1 d . . .
N3 N -0.1366(3) 1.4488(2) 0.90823(13) 0.0357(4) Uani 1 1 d . . .
H3A H -0.0595 1.5480 0.9059 0.043 Uiso 1 1 calc R . .
H3B H -0.2777 1.4622 0.9112 0.043 Uiso 1 1 calc R . .
C4 C 0.4772(3) 0.9708(3) 0.55036(15) 0.0349(5) Uani 1 1 d . . .
C7 C -0.0407(3) 1.2798(3) 0.90736(16) 0.0348(5) Uani 1 1 d . . .
C2A C 0.5867(9) 0.9043(8) 0.7173(4) 0.0361(13) Uani 0.50 1 d P A 1
H2A1 H 0.6950 0.8999 0.7630 0.043 Uiso 0.50 1 calc PR A 1
C3A C 0.6266(9) 0.9599(8) 0.6238(4) 0.0357(13) Uani 0.50 1 d P A 1
H3A1 H 0.7683 0.9942 0.6071 0.043 Uiso 0.50 1 calc PR A 1
C5A C 0.2673(14) 0.9305(11) 0.5896(6) 0.053(2) Uani 0.50 1 d P A 1
H5A H 0.1495 0.9422 0.5477 0.064 Uiso 0.50 1 calc PR A 1
C6A C 0.2250(15) 0.8770(11) 0.6820(7) 0.047(2) Uani 0.50 1 d P A 1
H6A H 0.0834 0.8548 0.7037 0.056 Uiso 0.50 1 calc PR A 1
C2B C 0.5950(9) 0.8100(10) 0.6975(4) 0.0490(16) Uani 0.50 1 d P A 2
H2B1 H 0.7033 0.7369 0.7366 0.059 Uiso 0.50 1 calc PR A 2
C3B C 0.6394(9) 0.8655(9) 0.6047(4) 0.0454(15) Uani 0.50 1 d P A 2
H3B1 H 0.7742 0.8330 0.5796 0.054 Uiso 0.50 1 calc PR A 2
C5B C 0.2845(14) 1.0134(8) 0.5780(6) 0.0354(16) Uani 0.50 1 d P A 2
H5B H 0.1784 1.0803 0.5357 0.042 Uiso 0.50 1 calc PR A 2
C6B C 0.2395(15) 0.9579(9) 0.6710(7) 0.0349(17) Uani 0.50 1 d P A 2
H6B H 0.0987 0.9887 0.6910 0.042 Uiso 0.50 1 calc PR A 2

loop_
_atom_site_aniso_label
_atom_site_aniso_U_11
_atom_site_aniso_U_22
_atom_site_aniso_U_33
_atom_site_aniso_U_23
_atom_site_aniso_U_13
_atom_site_aniso_U_12
S1 0.0235(3) 0.0202(3) 0.0434(3) -0.0022(2) -0.0015(2) -0.00186(19)
O1 0.0289(8) 0.0318(8) 0.0559(10) -0.0144(7) -0.0024(7) -0.0057(6)
N1 0.0235(10) 0.0227(10) 0.129(2) -0.0152(11) -0.0046(11) -0.0013(8)
C1 0.0267(11) 0.0207(10) 0.0466(12) 0.0000(8) -0.0054(9) -0.0034(8)
O2 0.0246(8) 0.0243(7) 0.0546(9) -0.0052(6) -0.0007(6) -0.0018(6)
N2 0.0253(9) 0.0244(9) 0.0645(12) -0.0097(8) -0.0024(8) -0.0036(7)
O3 0.0276(8) 0.0199(7) 0.0452(8) 0.0020(6) 0.0004(6) 0.0017(5)
N3 0.0238(9) 0.0225(9) 0.0600(12) -0.0062(8) -0.0019(8) -0.0017(7)
C4 0.0305(12) 0.0268(11) 0.0442(13) 0.0024(9) -0.0067(10) -0.0062(9)
C7 0.0256(11) 0.0236(10) 0.0551(14) -0.0072(9) -0.0036(9) -0.0019(8)
C2A 0.031(3) 0.049(4) 0.029(3) -0.004(2) -0.004(2) -0.013(3)
C3A 0.024(3) 0.048(3) 0.036(3) -0.006(2) 0.002(2) -0.013(3)
C5A 0.024(3) 0.086(6) 0.037(3) 0.019(5) -0.012(2) -0.007(4)
C6A 0.024(3) 0.074(6) 0.035(3) 0.009(5) -0.002(2) -0.005(5)
C2B 0.028(3) 0.074(5) 0.033(3) 0.010(3) -0.002(2) 0.019(3)
C3B 0.031(3) 0.062(4) 0.035(3) 0.007(3) 0.005(2) 0.017(3)
C5B 0.042(4) 0.032(3) 0.028(3) 0.002(3) -0.005(2) 0.004(3)
C6B 0.034(4) 0.033(4) 0.035(4) -0.003(3) -0.005(3) 0.011(3)

loop_
_atom_type_symbol
_atom_type_description
_atom_type_scat_dispersion_real
_atom_type_scat_dispersion_imag
_atom_type_scat_source
C C 0.0033 0.0016 'International Tables Vol C Tables 4.2.6.8 and 6.1.1.4'
H H 0.0000 0.0000 'International Tables Vol C Tables 4.2.6.8 and 6.1.1.4'
N N 0.0061 0.0033 'International Tables Vol C Tables 4.2.6.8 and 6.1.1.4'
O O 0.0106 0.0060 'International Tables Vol C Tables 4.2.6.8 and 6.1.1.4'
S S 0.1246 0.1234 'International Tables Vol C Tables 4.2.6.8 and 6.1.1.4'

loop_
_geom_angle_atom_site_label_1
_geom_angle_atom_site_label_2
_geom_angle_atom_site_label_3
_geom_angle
_geom_angle_site_symmetry_3
O1 S1 O2 112.95(8) .
O1 S1 O3 112.48(8) .
O2 S1 O3 111.90(8) .
O1 S1 C1 106.69(9) .
O2 S1 C1 106.21(9) .
O3 S1 C1 106.02(9) .
C6A C1 C2A 126.4(5) .
C6A C1 C6B 24.2(4) .
C2A C1 C6B 110.8(4) .
C6A C1 C2B 113.8(5) .
C2A C1 C2B 32.2(3) .
C6B C1 C2B 111.7(5) .
C6A C1 S1 116.8(4) .
C2A C1 S1 116.5(3) .
C6B C1 S1 125.9(4) .
C2B C1 S1 122.3(3) .
C5B C4 C3B 125.8(4) .
C5B C4 C3A 109.7(5) .
C3B C4 C3A 32.4(2) .
C5B C4 C5A 24.5(4) .
C3B C4 C5A 111.3(4) .
C3A C4 C5A 108.5(5) .
C5B C4 C4 117.3(4) 2_676
C3B C4 C4 116.7(3) 2_676
C3A C4 C4 126.0(3) 2_676
C5A C4 C4 125.3(4) 2_676
N1 C7 N3 120.19(18) .
N1 C7 N2 119.03(18) .
N3 C7 N2 120.75(19) .
C1 C2A C3A 115.8(5) .
C2A C3A C4 126.5(5) .
C6A C5A C4 125.4(7) .
C1 C6A C5A 116.8(8) .
C3B C2B C1 123.4(5) .
C2B C3B C4 116.4(5) .
C4 C5B C6B 117.9(7) .
C5B C6B C1 124.6(8) .

loop_
_geom_bond_atom_site_label_1
_geom_bond_atom_site_label_2
_geom_bond_distance
_geom_bond_site_symmetry_2
S1 O1 1.4544(15) .
S1 O2 1.4597(14) .
S1 O3 1.4622(13) .
S1 C1 1.773(2) .
N1 C7 1.315(3) .
C1 C6A 1.309(10) .
C1 C2A 1.317(6) .
C1 C6B 1.424(9) .
C1 C2B 1.468(6) .
N2 C7 1.333(3) .
N3 C7 1.319(3) .
C4 C5B 1.303(9) .
C4 C3B 1.381(6) .
C4 C3A 1.418(6) .
C4 C5A 1.451(9) .
C4 C4 1.493(4) 2_676
C2A C3A 1.385(8) .
C5A C6A 1.370(14) .
C2B C3B 1.380(8) .
C5B C6B 1.383(13) .
